data_4314184
loop_
_publ_author_name
'Cheng-Yong Su'
'Andrea M. Goforth'
'Mark D. Smith'
'Hans-Conrad zur Loye'

_publ_section_title
;
 Formation of Dinuclear, Macrocyclic, and Chain Structures from HgI2 and a
 Semirigid Benzimidazole-Based Bridging Ligand: An Example of Ring-Opening
 Supramolecular Isomerism
;
_journal_name_full 'Inorganic Chemistry'
_journal_page_first 5685
_journal_page_last 5692
_journal_paper_doi 10.1021/ic034388l
_journal_volume 42
_journal_year 2003
_chemical_formula_sum 'C25 H24 N4'
_chemical_formula_weight 380.48
_chemical_name_systematic
; 
 ? 
;
_space_group_IT_number 19
_symmetry_cell_setting orthorhombic
_symmetry_space_group_name_Hall 'P 2ac 2ab'
_symmetry_space_group_name_H-M 'P 21 21 21'
_atom_sites_solution_hydrogens geom
_atom_sites_solution_primary direct
_atom_sites_solution_secondary difmap
_audit_creation_method SHELXL-97
_cell_angle_alpha 90.00
_cell_angle_beta 90.00
_cell_angle_gamma 90.00
_cell_formula_units_Z 4
_cell_length_a 9.3790(6)
_cell_length_b 9.5923(6)
_cell_length_c 21.8575(13)
_cell_measurement_reflns_used 5786
_cell_measurement_temperature 150.0(2)
_cell_measurement_theta_max 26.058
_cell_measurement_theta_min 2.318
_cell_volume 1966.4(2)
_computing_cell_refinement 'SAINT+ NT V6.02a (Bruker, 1998)'
_computing_data_collection 'SMART NT V5.625 (Bruker, 1998)'
_computing_data_reduction 'SAINT+ NT V6.02a'
_computing_molecular_graphics 'SHELXTL V5.1 (Sheldrick, 1997)'
_computing_publication_material 'SHELXTL V5.1'
_computing_structure_refinement 'SHELXL-97 (Sheldrick, 1997)'
_computing_structure_solution 'SHELXS-97 (Sheldrick, 1990)'
_diffrn_ambient_temperature 150.0(2)
_diffrn_measured_fraction_theta_full 1.000
_diffrn_measured_fraction_theta_max 1.000
_diffrn_measurement_device_type 'Bruker SMART APEX CCD diffractometer'
_diffrn_measurement_method 'omega scans'
_diffrn_radiation_monochromator graphite
_diffrn_radiation_source 'sealed tube'
_diffrn_radiation_type MoK\a
_diffrn_radiation_wavelength 0.71073
_diffrn_reflns_av_R_equivalents 0.0489
_diffrn_reflns_av_sigmaI/netI 0.0479
_diffrn_reflns_limit_h_max 10
_diffrn_reflns_limit_h_min -10
_diffrn_reflns_limit_k_max 11
_diffrn_reflns_limit_k_min -11
_diffrn_reflns_limit_l_max 19
_diffrn_reflns_limit_l_min -25
_diffrn_reflns_number 13705
_diffrn_reflns_theta_full 24.11
_diffrn_reflns_theta_max 24.11
_diffrn_reflns_theta_min 1.86
_diffrn_standards_decay_% <1
_exptl_absorpt_coefficient_mu 0.077
_exptl_absorpt_correction_type none
_exptl_crystal_colour 'pale yellow'
_exptl_crystal_density_diffrn 1.285
_exptl_crystal_density_method 'not measured'
_exptl_crystal_description prism
_exptl_crystal_F_000 808
_exptl_crystal_size_max 0.36
_exptl_crystal_size_mid 0.18
_exptl_crystal_size_min 0.12
_refine_diff_density_max 0.140
_refine_diff_density_min -0.109
_refine_diff_density_rms 0.028
_refine_ls_abs_structure_details 'Flack H D (1983), Acta Cryst. A39, 876-881'
_refine_ls_abs_structure_Flack 2(3)
_refine_ls_extinction_method none
_refine_ls_goodness_of_fit_ref 0.987
_refine_ls_hydrogen_treatment constr
_refine_ls_matrix_type full
_refine_ls_number_parameters 265
_refine_ls_number_reflns 3130
_refine_ls_number_restraints 0
_refine_ls_restrained_S_all 0.987
_refine_ls_R_factor_all 0.0478
_refine_ls_R_factor_gt 0.0390
_refine_ls_shift/su_max 0.000
_refine_ls_shift/su_mean 0.000
_refine_ls_structure_factor_coef Fsqd
_refine_ls_weighting_details 'calc w=1/[\s^2^(Fo^2^)+(0.0268P)^2^+0.0000P] where P=(Fo^2^+2Fc^2^)/3'
_refine_ls_weighting_scheme calc
_refine_ls_wR_factor_gt 0.0699
_refine_ls_wR_factor_ref 0.0721
_reflns_number_gt 2660
_reflns_number_total 3130
_reflns_threshold_expression >2sigma(I)
_cod_data_source_file ic034388lsi20030709_115411_1.cif
_cod_data_source_block Ligand
_cod_depositor_comments
;
The following automatic conversions were performed:

'_symmetry_cell_setting' value 'Orthorhombic' changed to
'orthorhombic' according to the built-in table from CIF Core
dictionary named 'cif_core.dic' version 2.4.1 from 2010-06-29.

Automatic conversion script
Id: cif_fix_values 1646 2011-03-28 12:23:43Z adriana 
;
_cod_database_code 4314184

loop_
_symmetry_equiv_pos_as_xyz
'x, y, z'
'-x+1/2, -y, z+1/2'
'-x, y+1/2, -z+1/2'
'x+1/2, -y+1/2, -z'

loop_
_atom_site_label
_atom_site_type_symbol
_atom_site_fract_x
_atom_site_fract_y
_atom_site_fract_z
_atom_site_U_iso_or_equiv
_atom_site_adp_type
_atom_site_occupancy
_atom_site_symmetry_multiplicity
_atom_site_calc_flag
_atom_site_refinement_flags
_atom_site_disorder_assembly
_atom_site_disorder_group
C1 C -0.1149(2) 0.3689(2) 0.20498(11) 0.0419(6) Uani 1 1 d . . .
H1 H -0.0913 0.4216 0.2403 0.050 Uiso 1 1 calc R . .
C2 C -0.2223(2) 0.2936(2) 0.12591(10) 0.0373(5) Uani 1 1 d . . .
C3 C -0.3162(2) 0.2679(2) 0.07781(11) 0.0463(6) Uani 1 1 d . . .
H3 H -0.4003 0.3217 0.0726 0.056 Uiso 1 1 calc R . .
C4 C -0.2823(3) 0.1621(2) 0.03848(11) 0.0505(7) Uani 1 1 d . . .
H4 H -0.3450 0.1424 0.0055 0.061 Uiso 1 1 calc R . .
C5 C -0.1592(3) 0.0822(2) 0.04507(10) 0.0485(6) Uani 1 1 d . . .
H5 H -0.1395 0.0105 0.0163 0.058 Uiso 1 1 calc R . .
C6 C -0.0658(2) 0.1051(2) 0.09238(10) 0.0420(6) Uani 1 1 d . . .
H6 H 0.0178 0.0504 0.0974 0.050 Uiso 1 1 calc R . .
C7 C -0.0998(2) 0.2120(2) 0.13240(10) 0.0337(5) Uani 1 1 d . . .
C8 C 0.0991(2) 0.2109(2) 0.21142(10) 0.0414(6) Uani 1 1 d . . .
H8A H 0.1493 0.1512 0.1814 0.050 Uiso 1 1 calc R . .
H8B H 0.0739 0.1519 0.2470 0.050 Uiso 1 1 calc R . .
C9 C 0.2002(2) 0.32468(19) 0.23258(10) 0.0337(5) Uani 1 1 d . . .
C10 C 0.2251(2) 0.34422(19) 0.29509(10) 0.0336(5) Uani 1 1 d . . .
C11 C 0.3265(2) 0.4411(2) 0.31282(10) 0.0370(6) Uani 1 1 d . . .
H11 H 0.3426 0.4558 0.3552 0.044 Uiso 1 1 calc R . .
C12 C 0.4054(2) 0.5173(2) 0.27080(10) 0.0360(5) Uani 1 1 d . . .
C13 C 0.3792(2) 0.4980(2) 0.20847(10) 0.0336(5) Uani 1 1 d . . .
C14 C 0.2761(2) 0.4035(2) 0.18930(9) 0.0347(5) Uani 1 1 d . . .
C15 C 0.2487(2) 0.3817(2) 0.12141(9) 0.0482(6) Uani 1 1 d . . .
H15A H 0.3150 0.3116 0.1055 0.072 Uiso 1 1 calc R . .
H15B H 0.2628 0.4699 0.0996 0.072 Uiso 1 1 calc R . .
H15C H 0.1505 0.3496 0.1154 0.072 Uiso 1 1 calc R . .
C16 C 0.1464(2) 0.2634(2) 0.34410(10) 0.0452(6) Uani 1 1 d . . .
H16A H 0.1687 0.1640 0.3402 0.068 Uiso 1 1 calc R . .
H16B H 0.0435 0.2774 0.3392 0.068 Uiso 1 1 calc R . .
H16C H 0.1761 0.2966 0.3845 0.068 Uiso 1 1 calc R . .
C17 C 0.5164(2) 0.6177(2) 0.29360(11) 0.0536(7) Uani 1 1 d . . .
H17A H 0.5133 0.6213 0.3384 0.080 Uiso 1 1 calc R . .
H17B H 0.4973 0.7107 0.2770 0.080 Uiso 1 1 calc R . .
H17C H 0.6110 0.5865 0.2803 0.080 Uiso 1 1 calc R . .
C18 C 0.4673(2) 0.5776(2) 0.16219(10) 0.0437(6) Uani 1 1 d . . .
H18A H 0.5572 0.6084 0.1818 0.052 Uiso 1 1 calc R . .
H18B H 0.4924 0.5146 0.1280 0.052 Uiso 1 1 calc R . .
C19 C 0.2857(2) 0.7741(2) 0.16452(10) 0.0429(6) Uani 1 1 d . . .
H19 H 0.2460 0.7489 0.2029 0.052 Uiso 1 1 calc R . .
C20 C 0.4214(2) 0.7679(2) 0.08341(10) 0.0328(5) Uani 1 1 d . . .
C21 C 0.5202(2) 0.7412(2) 0.03749(10) 0.0426(6) Uani 1 1 d . . .
H21 H 0.5855 0.6657 0.0401 0.051 Uiso 1 1 calc R . .
C22 C 0.5182(3) 0.8298(2) -0.01171(11) 0.0494(7) Uani 1 1 d . . .
H22 H 0.5833 0.8147 -0.0444 0.059 Uiso 1 1 calc R . .
C23 C 0.4233(3) 0.9415(2) -0.01519(11) 0.0506(7) Uani 1 1 d . . .
H23 H 0.4247 1.0002 -0.0502 0.061 Uiso 1 1 calc R . .
C24 C 0.3277(2) 0.9683(2) 0.03121(11) 0.0459(6) Uani 1 1 d . . .
H24 H 0.2640 1.0451 0.0289 0.055 Uiso 1 1 calc R . .
C25 C 0.3271(2) 0.8798(2) 0.08135(10) 0.0363(5) Uani 1 1 d . . .
N1 N -0.2302(2) 0.39196(18) 0.17261(8) 0.0445(5) Uani 1 1 d . . .
N2 N -0.03164(18) 0.26277(17) 0.18362(8) 0.0360(5) Uani 1 1 d . . .
N3 N 0.24223(19) 0.88224(18) 0.13368(8) 0.0446(5) Uani 1 1 d . . .
N4 N 0.39194(17) 0.70026(17) 0.13767(8) 0.0378(4) Uani 1 1 d . . .

loop_
_atom_site_aniso_label
_atom_site_aniso_U_11
_atom_site_aniso_U_22
_atom_site_aniso_U_33
_atom_site_aniso_U_23
_atom_site_aniso_U_13
_atom_site_aniso_U_12
C1 0.0433(14) 0.0309(12) 0.0516(15) -0.0060(11) -0.0001(13) -0.0021(11)
C2 0.0390(13) 0.0329(11) 0.0401(14) 0.0033(11) -0.0002(12) -0.0015(11)
C3 0.0423(14) 0.0475(15) 0.0490(15) 0.0034(13) 0.0003(13) 0.0043(12)
C4 0.0509(16) 0.0575(16) 0.0430(15) -0.0014(13) -0.0065(13) -0.0066(14)
C5 0.0538(16) 0.0496(15) 0.0422(15) -0.0073(12) 0.0001(13) 0.0032(13)
C6 0.0402(14) 0.0400(13) 0.0459(15) -0.0008(12) 0.0039(12) 0.0035(11)
C7 0.0352(12) 0.0280(11) 0.0380(13) 0.0003(11) 0.0018(11) -0.0029(10)
C8 0.0409(14) 0.0325(12) 0.0508(15) 0.0019(11) -0.0031(12) 0.0004(11)
C9 0.0285(12) 0.0285(12) 0.0441(15) -0.0002(10) 0.0003(11) 0.0037(9)
C10 0.0310(12) 0.0310(12) 0.0388(14) 0.0024(10) 0.0024(11) 0.0050(10)
C11 0.0389(13) 0.0360(12) 0.0361(13) -0.0050(11) -0.0042(11) 0.0050(11)
C12 0.0284(12) 0.0279(11) 0.0516(16) 0.0022(11) -0.0023(11) 0.0016(10)
C13 0.0268(12) 0.0308(12) 0.0432(14) 0.0033(11) 0.0030(11) 0.0057(10)
C14 0.0331(12) 0.0347(12) 0.0363(13) 0.0022(10) 0.0012(11) 0.0087(11)
C15 0.0507(15) 0.0505(14) 0.0436(16) 0.0014(12) -0.0036(13) 0.0030(12)
C16 0.0474(14) 0.0433(13) 0.0450(15) 0.0051(12) 0.0029(12) -0.0010(12)
C17 0.0418(14) 0.0469(15) 0.0721(18) -0.0007(14) -0.0049(13) -0.0056(12)
C18 0.0381(13) 0.0387(13) 0.0542(16) 0.0070(11) 0.0070(12) 0.0074(11)
C19 0.0397(13) 0.0457(14) 0.0433(14) 0.0046(12) 0.0122(12) 0.0092(12)
C20 0.0312(12) 0.0322(12) 0.0348(13) 0.0007(10) 0.0010(11) -0.0079(10)
C21 0.0408(14) 0.0417(14) 0.0452(15) -0.0046(12) 0.0013(12) -0.0021(12)
C22 0.0494(16) 0.0576(17) 0.0413(16) 0.0010(13) 0.0055(13) -0.0095(14)
C23 0.0541(17) 0.0549(16) 0.0428(16) 0.0114(13) -0.0069(14) -0.0064(14)
C24 0.0422(15) 0.0414(14) 0.0539(16) 0.0048(12) -0.0103(13) -0.0013(12)
C25 0.0363(13) 0.0333(12) 0.0393(15) 0.0013(11) -0.0034(11) -0.0013(10)
N1 0.0402(12) 0.0383(10) 0.0550(13) -0.0064(10) -0.0023(11) 0.0044(10)
N2 0.0315(10) 0.0297(10) 0.0468(12) -0.0026(9) -0.0015(9) 0.0023(8)
N3 0.0437(11) 0.0403(11) 0.0499(12) 0.0069(10) 0.0056(11) 0.0114(9)
N4 0.0322(10) 0.0350(10) 0.0462(12) 0.0046(9) 0.0062(10) 0.0051(9)

loop_
_atom_type_symbol
_atom_type_description
_atom_type_scat_dispersion_real
_atom_type_scat_dispersion_imag
_atom_type_scat_source
C C 0.0033 0.0016 'International Tables Vol C Tables 4.2.6.8 and 6.1.1.4'
H H 0.0000 0.0000 'International Tables Vol C Tables 4.2.6.8 and 6.1.1.4'
N N 0.0061 0.0033 'International Tables Vol C Tables 4.2.6.8 and 6.1.1.4'

loop_
_geom_angle_atom_site_label_1
_geom_angle_atom_site_label_2
_geom_angle_atom_site_label_3
_geom_angle
_geom_angle_site_symmetry_1
_geom_angle_site_symmetry_3
_geom_angle_publ_flag
N1 C1 N2 114.40(19) . . ?
N1 C2 C3 129.8(2) . . ?
N1 C2 C7 110.40(19) . . ?
C3 C2 C7 119.8(2) . . ?
C4 C3 C2 117.3(2) . . ?
C3 C4 C5 122.4(2) . . ?
C6 C5 C4 121.2(2) . . ?
C5 C6 C7 116.6(2) . . ?
N2 C7 C6 131.9(2) . . ?
N2 C7 C2 105.43(18) . . ?
C6 C7 C2 122.7(2) . . ?
N2 C8 C9 114.03(16) . . ?
C10 C9 C14 120.06(19) . . ?
C10 C9 C8 119.90(19) . . ?
C14 C9 C8 119.9(2) . . ?
C11 C10 C9 118.6(2) . . ?
C11 C10 C16 118.69(19) . . ?
C9 C10 C16 122.74(19) . . ?
C10 C11 C12 122.3(2) . . ?
C11 C12 C13 118.85(19) . . ?
C11 C12 C17 119.2(2) . . ?
C13 C12 C17 122.0(2) . . ?
C14 C13 C12 120.15(19) . . ?
C14 C13 C18 120.5(2) . . ?
C12 C13 C18 119.32(19) . . ?
C13 C14 C9 120.0(2) . . ?
C13 C14 C15 120.1(2) . . ?
C9 C14 C15 119.8(2) . . ?
N4 C18 C13 112.57(16) . . ?
N3 C19 N4 115.0(2) . . ?
N4 C20 C21 131.8(2) . . ?
N4 C20 C25 105.28(18) . . ?
C21 C20 C25 122.9(2) . . ?
C22 C21 C20 116.3(2) . . ?
C21 C22 C23 121.8(2) . . ?
C24 C23 C22 121.2(2) . . ?
C23 C24 C25 118.1(2) . . ?
C24 C25 C20 119.7(2) . . ?
C24 C25 N3 129.9(2) . . ?
C20 C25 N3 110.44(19) . . ?
C1 N1 C2 103.76(18) . . ?
C1 N2 C7 106.01(17) . . ?
C1 N2 C8 126.45(19) . . ?
C7 N2 C8 127.49(18) . . ?
C19 N3 C25 103.46(17) . . ?
C19 N4 C20 105.84(17) . . ?
C19 N4 C18 127.76(18) . . ?
C20 N4 C18 126.31(17) . . ?

loop_
_geom_bond_atom_site_label_1
_geom_bond_atom_site_label_2
_geom_bond_distance
_geom_bond_site_symmetry_2
_geom_bond_publ_flag
C1 N1 1.310(3) . ?
C1 N2 1.366(2) . ?
C2 N1 1.392(3) . ?
C2 C3 1.393(3) . ?
C2 C7 1.397(3) . ?
C3 C4 1.367(3) . ?
C4 C5 1.393(3) . ?
C5 C6 1.373(3) . ?
C6 C7 1.385(3) . ?
C7 N2 1.378(3) . ?
C8 N2 1.456(2) . ?
C8 C9 1.518(3) . ?
C9 C10 1.399(3) . ?
C9 C14 1.405(3) . ?
C10 C11 1.384(3) . ?
C10 C16 1.514(3) . ?
C11 C12 1.387(3) . ?
C12 C13 1.397(3) . ?
C12 C17 1.504(3) . ?
C13 C14 1.390(3) . ?
C13 C18 1.513(3) . ?
C14 C15 1.521(3) . ?
C18 N4 1.474(2) . ?
C19 N3 1.302(3) . ?
C19 N4 1.356(2) . ?
C20 N4 1.380(2) . ?
C20 C21 1.390(3) . ?
C20 C25 1.391(3) . ?
C21 C22 1.371(3) . ?
C22 C23 1.395(3) . ?
C23 C24 1.378(3) . ?
C24 C25 1.386(3) . ?
C25 N3 1.394(3) . ?

loop_
_geom_torsion_atom_site_label_1
_geom_torsion_atom_site_label_2
_geom_torsion_atom_site_label_3
_geom_torsion_atom_site_label_4
_geom_torsion
_geom_torsion_site_symmetry_1
_geom_torsion_site_symmetry_2
_geom_torsion_site_symmetry_3
_geom_torsion_site_symmetry_4
_geom_torsion_publ_flag
N1 C2 C3 C4 -179.2(2) . . . . ?
C7 C2 C3 C4 -0.3(3) . . . . ?
C2 C3 C4 C5 -0.3(3) . . . . ?
C3 C4 C5 C6 0.8(4) . . . . ?
C4 C5 C6 C7 -0.6(3) . . . . ?
C5 C6 C7 N2 -179.8(2) . . . . ?
C5 C6 C7 C2 0.1(3) . . . . ?
N1 C2 C7 N2 -0.5(2) . . . . ?
C3 C2 C7 N2 -179.69(18) . . . . ?
N1 C2 C7 C6 179.53(18) . . . . ?
C3 C2 C7 C6 0.4(3) . . . . ?
N2 C8 C9 C10 112.2(2) . . . . ?
N2 C8 C9 C14 -72.3(2) . . . . ?
C14 C9 C10 C11 -0.7(3) . . . . ?
C8 C9 C10 C11 174.81(17) . . . . ?
C14 C9 C10 C16 179.62(18) . . . . ?
C8 C9 C10 C16 -4.9(3) . . . . ?
C9 C10 C11 C12 -1.1(3) . . . . ?
C16 C10 C11 C12 178.63(19) . . . . ?
C10 C11 C12 C13 1.6(3) . . . . ?
C10 C11 C12 C17 -178.32(18) . . . . ?
C11 C12 C13 C14 -0.3(3) . . . . ?
C17 C12 C13 C14 179.62(18) . . . . ?
C11 C12 C13 C18 -178.33(17) . . . . ?
C17 C12 C13 C18 1.6(3) . . . . ?
C12 C13 C14 C9 -1.5(3) . . . . ?
C18 C13 C14 C9 176.58(17) . . . . ?
C12 C13 C14 C15 -179.45(19) . . . . ?
C18 C13 C14 C15 -1.4(3) . . . . ?
C10 C9 C14 C13 1.9(3) . . . . ?
C8 C9 C14 C13 -173.54(17) . . . . ?
C10 C9 C14 C15 179.94(19) . . . . ?
C8 C9 C14 C15 4.5(3) . . . . ?
C14 C13 C18 N4 81.5(2) . . . . ?
C12 C13 C18 N4 -100.4(2) . . . . ?
N4 C20 C21 C22 178.6(2) . . . . ?
C25 C20 C21 C22 -1.6(3) . . . . ?
C20 C21 C22 C23 0.7(3) . . . . ?
C21 C22 C23 C24 0.5(4) . . . . ?
C22 C23 C24 C25 -0.8(3) . . . . ?
C23 C24 C25 C20 -0.1(3) . . . . ?
C23 C24 C25 N3 -179.5(2) . . . . ?
N4 C20 C25 C24 -178.80(19) . . . . ?
C21 C20 C25 C24 1.4(3) . . . . ?
N4 C20 C25 N3 0.7(2) . . . . ?
C21 C20 C25 N3 -179.10(19) . . . . ?
N2 C1 N1 C2 -0.2(2) . . . . ?
C3 C2 N1 C1 179.5(2) . . . . ?
C7 C2 N1 C1 0.5(2) . . . . ?
N1 C1 N2 C7 -0.1(2) . . . . ?
N1 C1 N2 C8 -177.60(19) . . . . ?
C6 C7 N2 C1 -179.7(2) . . . . ?
C2 C7 N2 C1 0.4(2) . . . . ?
C6 C7 N2 C8 -2.2(4) . . . . ?
C2 C7 N2 C8 177.86(18) . . . . ?
C9 C8 N2 C1 -44.4(3) . . . . ?
C9 C8 N2 C7 138.6(2) . . . . ?
N4 C19 N3 C25 0.2(3) . . . . ?
C24 C25 N3 C19 178.9(2) . . . . ?
C20 C25 N3 C19 -0.6(2) . . . . ?
N3 C19 N4 C20 0.2(3) . . . . ?
N3 C19 N4 C18 177.08(19) . . . . ?
C21 C20 N4 C19 179.2(2) . . . . ?
C25 C20 N4 C19 -0.6(2) . . . . ?
C21 C20 N4 C18 2.3(3) . . . . ?
C25 C20 N4 C18 -177.46(19) . . . . ?
C13 C18 N4 C19 24.9(3) . . . . ?
C13 C18 N4 C20 -158.85(19) . . . . ?

loop_
_cod_related_entry_id
_cod_related_entry_database
_cod_related_entry_code
1 ChemSpider 26667265
